data_1520920
loop_
_publ_author_name
'Burton, A.'
'Feuerstein, M.'
'Lobo, R.F.'
'Chan, J.C.C.'

_publ_section_title
;
 Characterization of cancrinite synthesized in 1,3-butanediol by Rietveld
 analysis of powder neutron diffraction data and solid state (23)Na NMR
 spectroscopy
;
_journal_name_full 'Microporous and Mesoporous Materials'
_journal_page_first 293
_journal_page_last 305
_journal_volume 30
_journal_year 1999
_chemical_formula_sum 'C0.932 Al6 Na7.262 O26.796 Si6'
_chemical_name_systematic 'Na7.262 (C O3)0.932 Al6 Si6 O24'
_space_group_IT_number 173
_symmetry_space_group_name_Hall 'P 6c'
_symmetry_space_group_name_H-M 'P 63'
_cell_angle_alpha 90
_cell_angle_beta 90
_cell_angle_gamma 120
_cell_formula_units_Z 1
_cell_length_a 12.6595
_cell_length_b 12.6595
_cell_length_c 5.1527
_cell_volume 715.152
_citation_journal_id_ASTM MIMMFJ
_cod_data_source_file Burton_MIMMFJ_1999_470.cif
_cod_data_source_block C0.932Al6Na7.262O26.796Si6
_cod_original_cell_volume 715.1524
_cod_database_code 1520920

loop_
_symmetry_equiv_pos_as_xyz
x,y,z
x-y,x,z+1/2
-y,x-y,z
-x,-y,z+1/2
-x+y,-x,z
y,-x+y,z+1/2

loop_
_atom_site_label
_atom_site_type_symbol
_atom_site_fract_x
_atom_site_fract_y
_atom_site_fract_z
_atom_site_occupancy
_atom_site_U_iso_or_equiv
C1 C+4 0 0 -0.0483 0.329 0.0
O3 O-2 0.03 0.3536 0.0367 1 0.0
O6 O-2 -0.07 0.8821 0.125 0.137 0.0
Al1 Al+3 0.0768 0.4171 0.7316 1 0.0
C2 C+4 0 0 0.125 0.137 0.0
Na2 Na+1 0.1324 0.2702 0.2631 0.877 0.0
O4 O-2 0.323 0.3616 0.0239 1 0.0
O1 O-2 0.2009 0.4027 0.6495 1 0.0
O5 O-2 0.04019 0.1166 -0.0483 0.329 0.0
Na1 Na+1 0.6667 0.3333 0.0939 1 0.0
Si1 Si+4 0.3268 0.4084 0.7302 1 0.0
O2 O-2 0.1216 0.5703 0.7007 1 0.0
